data_4518975
loop_
_publ_author_name
'Ence, Chloe C.'
'Martinez, Erin E.'
'Himes, Samuel R.'
'Nazari, S. Hadi'
'Moreno, Mariur Rodriguez'
'Matu, Manase F.'
'Larsen, Samantha G.'
'Gassaway, Kyle J.'
'Valdivia-Berroeta, Gabriel A.'
'Smith, Stacey J.'
'Ess, Daniel H.'
'Michaelis, David J.'

_publ_section_title
;
 Experiment and Theory of Bimetallic Pd-Catalyzed \a-Arylation and
 Annulation for Naphthalene Synthesis
;
_journal_issue 16
_journal_name_full 'ACS Catalysis'
_journal_page_first 10394
_journal_page_last 10404
_journal_paper_doi 10.1021/acscatal.1c02731
_journal_volume 11
_journal_year 2021
_chemical_formula_moiety 'C54 H58 Cl2 N4 P2 Pd2, C6 H6'
_chemical_formula_sum 'C60 H64 Cl2 N4 P2 Pd2'
_chemical_formula_weight 1186.79
_space_group_crystal_system triclinic
_space_group_IT_number 2
_space_group_name_Hall '-P 1'
_space_group_name_H-M_alt 'P -1'
_atom_sites_solution_hydrogens geom
_atom_sites_solution_primary direct
_atom_sites_solution_secondary difmap
_audit_creation_method SHELXL-2017/1
_audit_update_record
;
2020-03-16 deposited with the CCDC.	2020-09-15 downloaded from the CCDC.
;
_cell_angle_alpha 96.20(4)
_cell_angle_beta 91.16(3)
_cell_angle_gamma 116.58(3)
_cell_formula_units_Z 1
_cell_length_a 9.4870(19)
_cell_length_b 10.576(3)
_cell_length_c 15.286(3)
_cell_measurement_reflns_used 9876
_cell_measurement_temperature 100(2)
_cell_measurement_theta_max 68.30
_cell_measurement_theta_min 2.67
_cell_volume 1359.5(7)
_computing_cell_refinement 'Bruker SAINT'
_computing_data_collection 'Bruker APEX2'
_computing_data_reduction 'Bruker SAINT'
_computing_molecular_graphics 'Bruker SHELXTL'
_computing_publication_material 'Bruker SHELXTL'
_computing_structure_refinement 'SHELXL-2017/1 (Sheldrick, 2017)'
_computing_structure_solution 'SHELXT 2014/5 (Sheldrick, 2014)'
_diffrn_ambient_temperature 100(2)
_diffrn_measured_fraction_theta_full 0.991
_diffrn_measured_fraction_theta_max 0.987
_diffrn_measurement_device_type 'Bruker APEX-II CCD'
_diffrn_measurement_method '\f and \w scans'
_diffrn_radiation_type CuK\a
_diffrn_radiation_wavelength 1.54178
_diffrn_reflns_av_R_equivalents 0.0658
_diffrn_reflns_av_unetI/netI 0.0429
_diffrn_reflns_Laue_measured_fraction_full 0.991
_diffrn_reflns_Laue_measured_fraction_max 0.987
_diffrn_reflns_number 4947
_diffrn_reflns_point_group_measured_fraction_full 0.991
_diffrn_reflns_point_group_measured_fraction_max 0.987
_diffrn_reflns_theta_full 67.679
_diffrn_reflns_theta_max 68.405
_diffrn_reflns_theta_min 2.916
_diffrn_source 'Bruker-Nonius FR591 Cu rotating anode'
_exptl_absorpt_coefficient_mu 7.118
_exptl_absorpt_correction_T_max 0.272946
_exptl_absorpt_correction_T_min 0.143972
_exptl_absorpt_correction_type multi-scan
_exptl_absorpt_process_details 'twinabs 2008/2'
_exptl_crystal_colour colourless
_exptl_crystal_density_diffrn 1.450
_exptl_crystal_density_method 'not measured'
_exptl_crystal_description Block
_exptl_crystal_F_000 608
_exptl_crystal_size_max 0.101
_exptl_crystal_size_mid 0.090
_exptl_crystal_size_min 0.070
_refine_diff_density_max 0.774
_refine_diff_density_min -0.890
_refine_diff_density_rms 0.108
_refine_ls_extinction_method none
_refine_ls_goodness_of_fit_ref 1.089
_refine_ls_hydrogen_treatment constr
_refine_ls_matrix_type full
_refine_ls_number_parameters 320
_refine_ls_number_reflns 4947
_refine_ls_number_restraints 0
_refine_ls_restrained_S_all 1.089
_refine_ls_R_factor_all 0.0516
_refine_ls_R_factor_gt 0.0433
_refine_ls_shift/su_max 0.001
_refine_ls_shift/su_mean 0.000
_refine_ls_structure_factor_coef Fsqd
_refine_ls_weighting_details 'w=1/[\s^2^(Fo^2^)+(0.0308P)^2^+5.1217P] where P=(Fo^2^+2Fc^2^)/3'
_refine_ls_weighting_scheme calc
_refine_ls_wR_factor_gt 0.1022
_refine_ls_wR_factor_ref 0.1053
_reflns_Friedel_coverage 0.000
_reflns_number_gt 4230
_reflns_number_total 4947
_reflns_threshold_expression 'I > 2\s(I)'
_cod_data_source_file cs1c02731_si_003.cif
_cod_data_source_block 18175_a
_cod_original_cell_volume 1359.6(6)
_cod_database_code 4518975
_shelx_shelxl_version_number 2017/1
_shelx_space_group_comment
; 
The symmetry employed for this shelxl refinement is uniquely defined 
by the following loop, which should always be used as a source of 
symmetry information in preference to the above space-group names. 
They are only intended as comments. 
;
_shelx_estimated_absorpt_t_min 0.533
_shelx_estimated_absorpt_t_max 0.636

loop_
_space_group_symop_operation_xyz
'x, y, z'
'-x, -y, -z'

loop_
_atom_site_label
_atom_site_type_symbol
_atom_site_fract_x
_atom_site_fract_y
_atom_site_fract_z
_atom_site_U_iso_or_equiv
_atom_site_adp_type
_atom_site_occupancy
_atom_site_site_symmetry_order
_atom_site_calc_flag
_atom_site_refinement_flags_posn
_atom_site_refinement_flags_adp
_atom_site_refinement_flags_occupancy
_atom_site_disorder_assembly
_atom_site_disorder_group
Pd1 Pd 1.06386(4) 0.92935(3) 0.53434(2) 0.01934(10) Uani 1 1 d . . . . .
Cl1 Cl 1.18223(15) 0.80906(12) 0.61385(8) 0.0330(3) Uani 1 1 d . . . . .
N1 N 0.9517(5) 0.7532(4) 0.4383(2) 0.0243(8) Uani 1 1 d . . . . .
C1 C 0.8458(5) 0.7354(5) 0.3731(3) 0.0215(9) Uani 1 1 d . . . . .
P1 P 0.82152(13) 0.89264(11) 0.35807(7) 0.0207(2) Uani 1 1 d . . . . .
C3 C 0.8588(6) 0.5315(5) 0.3692(3) 0.0261(10) Uani 1 1 d . . . . .
H3 H 0.840477 0.435712 0.353455 0.031 Uiso 1 1 calc R U . . .
C2 C 0.9610(6) 0.6256(4) 0.4352(3) 0.0233(9) Uani 1 1 d . . . . .
H2 H 1.028286 0.607358 0.473288 0.028 Uiso 1 1 calc R U . . .
N2 N 0.7865(4) 0.5989(4) 0.3291(2) 0.0235(8) Uani 1 1 d . . . . .
C4 C 0.6633(5) 0.5309(5) 0.2577(3) 0.0249(9) Uani 1 1 d . . . . .
C5 C 0.7090(6) 0.5366(5) 0.1710(3) 0.0266(10) Uani 1 1 d . . . . .
C7 C 0.4299(6) 0.4045(5) 0.1218(3) 0.0340(11) Uani 1 1 d . . . . .
H7 H 0.349066 0.363703 0.074939 0.041 Uiso 1 1 calc R U . . .
C6 C 0.5873(6) 0.4736(5) 0.1035(3) 0.0330(11) Uani 1 1 d . . . . .
H6 H 0.612916 0.478258 0.043748 0.040 Uiso 1 1 calc R U . . .
C9 C 0.5060(6) 0.4574(5) 0.2787(3) 0.0270(10) Uani 1 1 d . . . . .
C8 C 0.3905(6) 0.3951(5) 0.2086(3) 0.0307(11) Uani 1 1 d . . . . .
H8 H 0.282642 0.345175 0.220337 0.037 Uiso 1 1 calc R U . . .
C10 C 0.4603(6) 0.4388(5) 0.3732(3) 0.0327(11) Uani 1 1 d . . . . .
H10 H 0.546160 0.517840 0.413418 0.039 Uiso 1 1 calc R U . . .
C12 C 0.4510(7) 0.2987(6) 0.3953(4) 0.0462(14) Uani 1 1 d . . . . .
H12A H 0.366626 0.219202 0.357122 0.069 Uiso 1 1 calc R U . . .
H12B H 0.428145 0.289281 0.457179 0.069 Uiso 1 1 calc R U . . .
H12C H 0.552091 0.297147 0.385894 0.069 Uiso 1 1 calc R U . . .
C13 C 0.8805(6) 0.5959(5) 0.1496(3) 0.0336(11) Uani 1 1 d . . . . .
H13 H 0.946316 0.666165 0.201099 0.040 Uiso 1 1 calc R U . . .
C14 C 0.9294(7) 0.4750(6) 0.1393(4) 0.0449(14) Uani 1 1 d . . . . .
H14A H 0.863783 0.402473 0.090637 0.067 Uiso 1 1 calc R U . . .
H14B H 0.914688 0.431880 0.194130 0.067 Uiso 1 1 calc R U . . .
H14C H 1.040767 0.513732 0.126636 0.067 Uiso 1 1 calc R U . . .
C15 C 0.9150(7) 0.6733(6) 0.0687(4) 0.0415(13) Uani 1 1 d . . . . .
H15A H 0.862333 0.604636 0.015920 0.062 Uiso 1 1 calc R U . . .
H15B H 1.029321 0.720527 0.063335 0.062 Uiso 1 1 calc R U . . .
H15C H 0.875544 0.744883 0.074560 0.062 Uiso 1 1 calc R U . . .
C16 C 0.6117(6) 0.8336(5) 0.3338(3) 0.0251(9) Uani 1 1 d . . . . .
C17 C 0.5321(6) 0.7646(5) 0.2515(3) 0.0294(10) Uani 1 1 d . . . . .
H17 H 0.587530 0.745184 0.205073 0.035 Uiso 1 1 calc R U . . .
C18 C 0.3714(6) 0.7245(6) 0.2376(4) 0.0356(12) Uani 1 1 d . . . . .
H18 H 0.317397 0.677038 0.181801 0.043 Uiso 1 1 calc R U . . .
C19 C 0.2906(6) 0.7529(6) 0.3039(4) 0.0382(12) Uani 1 1 d . . . . .
H19 H 0.181218 0.725854 0.293353 0.046 Uiso 1 1 calc R U . . .
C20 C 0.3672(6) 0.8210(5) 0.3865(4) 0.0347(12) Uani 1 1 d . . . . .
H20 H 0.310150 0.839032 0.432512 0.042 Uiso 1 1 calc R U . . .
C1S C 0.5017(9) 0.9841(8) 0.0883(5) 0.0602(18) Uani 1 1 d . . . . .
H1S H 0.499605 0.970401 0.148754 0.072 Uiso 1 1 calc R U . . .
C21 C 0.5287(6) 0.8627(5) 0.4012(3) 0.0294(10) Uani 1 1 d . . . . .
H21 H 0.582180 0.910884 0.457014 0.035 Uiso 1 1 calc R U . . .
C22 C 0.9196(6) 0.9487(5) 0.2588(3) 0.0264(10) Uani 1 1 d . . . . .
C23 C 0.8631(7) 1.0039(5) 0.1962(3) 0.0369(12) Uani 1 1 d . . . . .
H23 H 0.763865 1.004641 0.201477 0.044 Uiso 1 1 calc R U . . .
C24 C 0.9519(8) 1.0583(6) 0.1252(4) 0.0477(15) Uani 1 1 d . . . . .
H24 H 0.911914 1.094770 0.082065 0.057 Uiso 1 1 calc R U . . .
C25 C 1.0954(8) 1.0595(6) 0.1172(4) 0.0515(17) Uani 1 1 d . . . . .
H25 H 1.153888 1.094857 0.068153 0.062 Uiso 1 1 calc R U . . .
C26 C 1.1552(7) 1.0095(6) 0.1804(4) 0.0469(15) Uani 1 1 d . . . . .
H26 H 1.256208 1.012290 0.175460 0.056 Uiso 1 1 calc R U . . .
C27 C 1.0694(6) 0.9553(5) 0.2509(4) 0.0344(11) Uani 1 1 d . . . . .
H27 H 1.112461 0.922139 0.294518 0.041 Uiso 1 1 calc R U . . .
C2S C 0.5330(10) 1.1127(8) 0.0661(5) 0.065(2) Uani 1 1 d . . . . .
H2S H 0.558394 1.191555 0.110328 0.078 Uiso 1 1 calc R U . . .
C3S C 0.5278(11) 1.1290(9) -0.0236(5) 0.070(2) Uani 1 1 d . . . . .
H3S H 0.544622 1.218470 -0.040097 0.084 Uiso 1 1 calc R U . . .
C11 C 0.3068(7) 0.4458(6) 0.3897(4) 0.0417(13) Uani 1 1 d . . . . .
H11A H 0.310992 0.532235 0.369651 0.063 Uiso 1 1 calc R U . . .
H11B H 0.291682 0.447901 0.452993 0.063 Uiso 1 1 calc R U . . .
H11C H 0.218481 0.361729 0.357200 0.063 Uiso 1 1 calc R U . . .

loop_
_atom_site_aniso_label
_atom_site_aniso_U_11
_atom_site_aniso_U_22
_atom_site_aniso_U_33
_atom_site_aniso_U_23
_atom_site_aniso_U_13
_atom_site_aniso_U_12
Pd1 0.02162(17) 0.01691(16) 0.01982(17) 0.00151(11) -0.00109(11) 0.00931(12)
Cl1 0.0426(7) 0.0267(6) 0.0344(6) 0.0007(5) -0.0093(5) 0.0209(5)
N1 0.027(2) 0.027(2) 0.0204(19) 0.0000(15) 0.0008(16) 0.0149(17)
C1 0.022(2) 0.020(2) 0.022(2) 0.0008(17) 0.0002(17) 0.0092(18)
P1 0.0219(5) 0.0196(5) 0.0201(5) 0.0023(4) -0.0006(4) 0.0090(4)
C3 0.031(2) 0.020(2) 0.029(2) 0.0035(18) 0.000(2) 0.014(2)
C2 0.031(2) 0.0110(19) 0.029(2) 0.0017(17) -0.0018(19) 0.0116(18)
N2 0.0256(19) 0.0156(18) 0.024(2) -0.0002(14) -0.0024(15) 0.0055(15)
C4 0.026(2) 0.018(2) 0.030(2) 0.0026(18) -0.0030(19) 0.0092(19)
C5 0.027(2) 0.023(2) 0.026(2) -0.0007(18) -0.0022(19) 0.0093(19)
C7 0.033(3) 0.032(3) 0.030(3) -0.001(2) -0.008(2) 0.009(2)
C6 0.034(3) 0.035(3) 0.023(2) 0.001(2) -0.003(2) 0.010(2)
C9 0.029(2) 0.021(2) 0.029(2) 0.0031(18) -0.001(2) 0.0097(19)
C8 0.025(2) 0.027(2) 0.033(3) 0.003(2) -0.002(2) 0.006(2)
C10 0.031(3) 0.029(3) 0.032(3) 0.008(2) 0.004(2) 0.007(2)
C12 0.049(3) 0.045(3) 0.041(3) 0.018(3) 0.002(3) 0.015(3)
C13 0.028(3) 0.035(3) 0.031(3) -0.006(2) 0.002(2) 0.010(2)
C14 0.036(3) 0.048(3) 0.048(3) -0.010(3) 0.002(3) 0.020(3)
C15 0.039(3) 0.042(3) 0.030(3) -0.002(2) 0.006(2) 0.008(3)
C16 0.029(2) 0.021(2) 0.029(2) 0.0032(18) 0.0000(19) 0.0142(19)
C17 0.030(2) 0.030(2) 0.031(3) 0.002(2) -0.001(2) 0.016(2)
C18 0.030(3) 0.037(3) 0.035(3) -0.003(2) -0.013(2) 0.012(2)
C19 0.022(2) 0.039(3) 0.052(3) 0.003(2) -0.006(2) 0.014(2)
C20 0.023(2) 0.034(3) 0.048(3) -0.002(2) 0.004(2) 0.015(2)
C1S 0.076(5) 0.074(5) 0.051(4) 0.029(4) 0.012(4) 0.047(4)
C21 0.032(3) 0.022(2) 0.035(3) 0.0040(19) 0.004(2) 0.012(2)
C22 0.029(2) 0.020(2) 0.023(2) -0.0001(18) 0.0004(19) 0.0053(19)
C23 0.050(3) 0.030(3) 0.024(3) 0.004(2) -0.004(2) 0.012(2)
C24 0.070(4) 0.033(3) 0.027(3) 0.007(2) 0.000(3) 0.012(3)
C25 0.064(4) 0.036(3) 0.027(3) 0.003(2) 0.014(3) -0.002(3)
C26 0.037(3) 0.041(3) 0.043(3) -0.005(3) 0.016(3) 0.002(3)
C27 0.031(3) 0.029(3) 0.035(3) 0.002(2) 0.005(2) 0.006(2)
C2S 0.084(5) 0.053(4) 0.062(5) 0.015(3) 0.021(4) 0.031(4)
C3S 0.105(6) 0.063(5) 0.061(5) 0.027(4) 0.027(4) 0.049(5)
C11 0.038(3) 0.044(3) 0.038(3) 0.013(2) 0.010(2) 0.012(3)

loop_
_atom_type_symbol
_atom_type_description
_atom_type_scat_dispersion_real
_atom_type_scat_dispersion_imag
_atom_type_scat_source
C C 0.0181 0.0091 'International Tables Vol C Tables 4.2.6.8 and 6.1.1.4'
H H 0.0000 0.0000 'International Tables Vol C Tables 4.2.6.8 and 6.1.1.4'
Cl Cl 0.3639 0.7018 'International Tables Vol C Tables 4.2.6.8 and 6.1.1.4'
N N 0.0311 0.0180 'International Tables Vol C Tables 4.2.6.8 and 6.1.1.4'
P P 0.2955 0.4335 'International Tables Vol C Tables 4.2.6.8 and 6.1.1.4'
Pd Pd 0.1215 3.9337 'International Tables Vol C Tables 4.2.6.8 and 6.1.1.4'

loop_
_geom_angle_atom_site_label_1
_geom_angle_atom_site_label_2
_geom_angle_atom_site_label_3
_geom_angle
_geom_angle_site_symmetry_1
_geom_angle_site_symmetry_3
_geom_angle_publ_flag
N1 Pd1 P1 176.65(12) . 2_776 ?
N1 Pd1 Cl1 92.00(11) . . ?
P1 Pd1 Cl1 85.58(5) 2_776 . ?
N1 Pd1 Pd1 93.02(11) . 2_776 ?
P1 Pd1 Pd1 89.25(4) 2_776 2_776 ?
Cl1 Pd1 Pd1 173.97(4) . 2_776 ?
C1 N1 C2 106.7(4) . . ?
C1 N1 Pd1 127.0(3) . . ?
C2 N1 Pd1 126.0(3) . . ?
N1 C1 N2 109.6(4) . . ?
N1 C1 P1 115.4(3) . . ?
N2 C1 P1 134.9(3) . . ?
C22 P1 C16 107.8(2) . . ?
C22 P1 C1 103.6(2) . . ?
C16 P1 C1 107.0(2) . . ?
C22 P1 Pd1 108.01(15) . 2_776 ?
C16 P1 Pd1 115.28(15) . 2_776 ?
C1 P1 Pd1 114.38(15) . 2_776 ?
C2 C3 N2 107.8(4) . . ?
C2 C3 H3 126.1 . . ?
N2 C3 H3 126.1 . . ?
C3 C2 N1 108.9(4) . . ?
C3 C2 H2 125.6 . . ?
N1 C2 H2 125.6 . . ?
C3 N2 C1 107.1(4) . . ?
C3 N2 C4 124.3(4) . . ?
C1 N2 C4 128.5(4) . . ?
C5 C4 C9 123.5(4) . . ?
C5 C4 N2 117.9(4) . . ?
C9 C4 N2 118.6(4) . . ?
C6 C5 C4 116.6(4) . . ?
C6 C5 C13 120.5(4) . . ?
C4 C5 C13 122.8(4) . . ?
C8 C7 C6 120.1(5) . . ?
C8 C7 H7 120.0 . . ?
C6 C7 H7 120.0 . . ?
C7 C6 C5 121.4(5) . . ?
C7 C6 H6 119.3 . . ?
C5 C6 H6 119.3 . . ?
C8 C9 C4 117.1(4) . . ?
C8 C9 C10 120.1(4) . . ?
C4 C9 C10 122.7(4) . . ?
C7 C8 C9 121.2(5) . . ?
C7 C8 H8 119.4 . . ?
C9 C8 H8 119.4 . . ?
C11 C10 C12 110.6(4) . . ?
C11 C10 C9 113.1(4) . . ?
C12 C10 C9 109.3(4) . . ?
C11 C10 H10 107.9 . . ?
C12 C10 H10 107.9 . . ?
C9 C10 H10 107.9 . . ?
C10 C12 H12A 109.5 . . ?
C10 C12 H12B 109.5 . . ?
H12A C12 H12B 109.5 . . ?
C10 C12 H12C 109.5 . . ?
H12A C12 H12C 109.5 . . ?
H12B C12 H12C 109.5 . . ?
C5 C13 C15 113.5(4) . . ?
C5 C13 C14 109.5(4) . . ?
C15 C13 C14 110.8(5) . . ?
C5 C13 H13 107.6 . . ?
C15 C13 H13 107.6 . . ?
C14 C13 H13 107.6 . . ?
C13 C14 H14A 109.5 . . ?
C13 C14 H14B 109.5 . . ?
H14A C14 H14B 109.5 . . ?
C13 C14 H14C 109.5 . . ?
H14A C14 H14C 109.5 . . ?
H14B C14 H14C 109.5 . . ?
C13 C15 H15A 109.5 . . ?
C13 C15 H15B 109.5 . . ?
H15A C15 H15B 109.5 . . ?
C13 C15 H15C 109.5 . . ?
H15A C15 H15C 109.5 . . ?
H15B C15 H15C 109.5 . . ?
C17 C16 C21 119.3(4) . . ?
C17 C16 P1 123.3(4) . . ?
C21 C16 P1 117.3(4) . . ?
C18 C17 C16 119.9(5) . . ?
C18 C17 H17 120.1 . . ?
C16 C17 H17 120.1 . . ?
C19 C18 C17 120.5(5) . . ?
C19 C18 H18 119.7 . . ?
C17 C18 H18 119.7 . . ?
C18 C19 C20 120.7(5) . . ?
C18 C19 H19 119.7 . . ?
C20 C19 H19 119.7 . . ?
C19 C20 C21 119.4(5) . . ?
C19 C20 H20 120.3 . . ?
C21 C20 H20 120.3 . . ?
C2S C1S C3S 120.4(7) . 2_675 ?
C2S C1S H1S 119.8 . . ?
C3S C1S H1S 119.8 2_675 . ?
C20 C21 C16 120.1(5) . . ?
C20 C21 H21 119.9 . . ?
C16 C21 H21 119.9 . . ?
C23 C22 C27 118.3(5) . . ?
C23 C22 P1 122.7(4) . . ?
C27 C22 P1 118.4(4) . . ?
C22 C23 C24 120.1(6) . . ?
C22 C23 H23 120.0 . . ?
C24 C23 H23 120.0 . . ?
C25 C24 C23 120.6(6) . . ?
C25 C24 H24 119.7 . . ?
C23 C24 H24 119.7 . . ?
C24 C25 C26 119.9(5) . . ?
C24 C25 H25 120.1 . . ?
C26 C25 H25 120.1 . . ?
C25 C26 C27 120.4(6) . . ?
C25 C26 H26 119.8 . . ?
C27 C26 H26 119.8 . . ?
C26 C27 C22 120.7(5) . . ?
C26 C27 H27 119.7 . . ?
C22 C27 H27 119.7 . . ?
C1S C2S C3S 118.9(7) . . ?
C1S C2S H2S 120.5 . . ?
C3S C2S H2S 120.5 . . ?
C1S C3S C2S 120.6(7) 2_675 . ?
C1S C3S H3S 119.7 2_675 . ?
C2S C3S H3S 119.7 . . ?
C10 C11 H11A 109.5 . . ?
C10 C11 H11B 109.5 . . ?
H11A C11 H11B 109.5 . . ?
C10 C11 H11C 109.5 . . ?
H11A C11 H11C 109.5 . . ?
H11B C11 H11C 109.5 . . ?

loop_
_geom_bond_atom_site_label_1
_geom_bond_atom_site_label_2
_geom_bond_distance
_geom_bond_site_symmetry_2
_geom_bond_publ_flag
Pd1 N1 2.081(4) . ?
Pd1 P1 2.2042(17) 2_776 ?
Pd1 Cl1 2.4319(13) . ?
Pd1 Pd1 2.5907(10) 2_776 ?
N1 C1 1.337(6) . ?
N1 C2 1.387(5) . ?
C1 N2 1.379(6) . ?
C1 P1 1.816(4) . ?
P1 C22 1.811(5) . ?
P1 C16 1.815(5) . ?
C3 C2 1.353(7) . ?
C3 N2 1.367(6) . ?
C3 H3 0.9500 . ?
C2 H2 0.9500 . ?
N2 C4 1.449(6) . ?
C4 C5 1.401(7) . ?
C4 C9 1.404(7) . ?
C5 C6 1.400(7) . ?
C5 C13 1.517(7) . ?
C7 C8 1.386(7) . ?
C7 C6 1.389(7) . ?
C7 H7 0.9500 . ?
C6 H6 0.9500 . ?
C9 C8 1.392(7) . ?
C9 C10 1.525(7) . ?
C8 H8 0.9500 . ?
C10 C11 1.515(7) . ?
C10 C12 1.520(7) . ?
C10 H10 1.0000 . ?
C12 H12A 0.9800 . ?
C12 H12B 0.9800 . ?
C12 H12C 0.9800 . ?
C13 C15 1.517(8) . ?
C13 C14 1.538(7) . ?
C13 H13 1.0000 . ?
C14 H14A 0.9800 . ?
C14 H14B 0.9800 . ?
C14 H14C 0.9800 . ?
C15 H15A 0.9800 . ?
C15 H15B 0.9800 . ?
C15 H15C 0.9800 . ?
C16 C17 1.399(7) . ?
C16 C21 1.399(7) . ?
C17 C18 1.391(7) . ?
C17 H17 0.9500 . ?
C18 C19 1.369(8) . ?
C18 H18 0.9500 . ?
C19 C20 1.393(8) . ?
C19 H19 0.9500 . ?
C20 C21 1.397(7) . ?
C20 H20 0.9500 . ?
C1S C2S 1.340(9) . ?
C1S C3S 1.387(11) 2_675 ?
C1S H1S 0.9500 . ?
C21 H21 0.9500 . ?
C22 C23 1.387(7) . ?
C22 C27 1.400(7) . ?
C23 C24 1.399(8) . ?
C23 H23 0.9500 . ?
C24 C25 1.363(10) . ?
C24 H24 0.9500 . ?
C25 C26 1.375(10) . ?
C25 H25 0.9500 . ?
C26 C27 1.380(7) . ?
C26 H26 0.9500 . ?
C27 H27 0.9500 . ?
C2S C3S 1.402(10) . ?
C2S H2S 0.9500 . ?
C3S H3S 0.9500 . ?
C11 H11A 0.9800 . ?
C11 H11B 0.9800 . ?
C11 H11C 0.9800 . ?
